data_4339542
loop_
_publ_author_name
'Liu, Bin'
'Li, Bao-Long'
'Li, Yi-Zhi'
'Chen, Yu'
'Bao, Song-Song'
'Zheng, Li-Min'

_publ_section_title
;
 Lanthanide diruthenium(II,III) compounds showing layered and PtS-type
 open framework structures.
;
_journal_issue 21
_journal_name_full 'Inorganic chemistry'
_journal_page_first 8524
_journal_page_last 8532
_journal_paper_doi 10.1021/ic0621695
_journal_volume 46
_journal_year 2007
_chemical_formula_moiety 'C4 H20 O20 P4 Ru2 Tb, 8(H2 O)'
_chemical_formula_sum 'C4 H36 O28 P4 Ru2 Tb'
_chemical_formula_weight 1017.27
_chemical_name_systematic
; 
 ? 
;
_space_group_IT_number 15
_symmetry_cell_setting monoclinic
_symmetry_space_group_name_Hall '-C 2yc'
_symmetry_space_group_name_H-M 'C 1 2/c 1'
_atom_sites_solution_hydrogens geom
_atom_sites_solution_primary direct
_atom_sites_solution_secondary difmap
_audit_creation_method SHELXL-97
_cell_angle_alpha 90.00
_cell_angle_beta 94.497(4)
_cell_angle_gamma 90.00
_cell_formula_units_Z 4
_cell_length_a 12.458(3)
_cell_length_b 14.583(4)
_cell_length_c 15.524(4)
_cell_measurement_temperature 293(2)
_cell_volume 2811.6(13)
_computing_cell_refinement SMART
_computing_data_collection 'SMART (Bruker, 2000)'
_computing_data_reduction 'SAINT (Bruker, 2000)'
_computing_molecular_graphics SHELXTL
_computing_publication_material SHELXTL
_computing_structure_refinement 'SHELXL-97 (Sheldrick, 1997)'
_computing_structure_solution 'SHELXS-97 (Sheldrick, 1990)'
_diffrn_ambient_temperature 293(2)
_diffrn_measured_fraction_theta_full 1.000
_diffrn_measured_fraction_theta_max 1.000
_diffrn_measurement_device_type 'Bruker Smart Apex CCD area detector'
_diffrn_measurement_method 'phi and omega scans'
_diffrn_radiation_monochromator graphite
_diffrn_radiation_source 'fine-focus sealed tube'
_diffrn_radiation_type MoK\a
_diffrn_radiation_wavelength 0.71073
_diffrn_reflns_av_R_equivalents 0.0258
_diffrn_reflns_av_sigmaI/netI 0.0213
_diffrn_reflns_limit_h_max 15
_diffrn_reflns_limit_h_min -15
_diffrn_reflns_limit_k_max 18
_diffrn_reflns_limit_k_min -18
_diffrn_reflns_limit_l_max 19
_diffrn_reflns_limit_l_min -19
_diffrn_reflns_number 10808
_diffrn_reflns_theta_full 27.00
_diffrn_reflns_theta_max 27.00
_diffrn_reflns_theta_min 2.15
_exptl_absorpt_coefficient_mu 3.884
_exptl_absorpt_correction_T_max 0.6974
_exptl_absorpt_correction_T_min 0.6529
_exptl_absorpt_correction_type multi-scan
_exptl_absorpt_process_details 'SADABS, Bruker(2000)'
_exptl_crystal_colour 'red brown'
_exptl_crystal_density_diffrn 2.403
_exptl_crystal_density_method 'not measured'
_exptl_crystal_description block
_exptl_crystal_F_000 1988
_exptl_crystal_size_max 0.20
_exptl_crystal_size_mid 0.15
_exptl_crystal_size_min 0.15
_refine_diff_density_max 0.706
_refine_diff_density_min -1.784
_refine_diff_density_rms 0.129
_refine_ls_extinction_method none
_refine_ls_goodness_of_fit_ref 1.012
_refine_ls_hydrogen_treatment mixed
_refine_ls_matrix_type full
_refine_ls_number_parameters 178
_refine_ls_number_reflns 3081
_refine_ls_number_restraints 0
_refine_ls_restrained_S_all 1.012
_refine_ls_R_factor_all 0.0382
_refine_ls_R_factor_gt 0.0338
_refine_ls_shift/su_max 0.000
_refine_ls_shift/su_mean 0.000
_refine_ls_structure_factor_coef Fsqd
_refine_ls_weighting_details 'calc w=1/[\s^2^(Fo^2^)+(0.0750P)^2^+1.9900P] where P=(Fo^2^+2Fc^2^)/3'
_refine_ls_weighting_scheme calc
_refine_ls_wR_factor_gt 0.0955
_refine_ls_wR_factor_ref 0.0972
_reflns_number_gt 2840
_reflns_number_total 3081
_reflns_threshold_expression >2sigma(I)
_cod_data_source_file ic0621695-file003.cif
_cod_data_source_block tbru
_cod_depositor_comments
;
The following automatic conversions were performed:

'_symmetry_cell_setting' value 'Monoclinic' changed to 'monoclinic'
according to
/usr/data/users/saulius/automatic-downloads/retrospective/ACS/lib/dictionaries/cif_core.dic
dictionary named 'cif_core.dic' version 2.4.2 from 2011-04-26.

Automatic conversion script
Id: cif_fix_values 2281 2013-09-26 08:29:07Z andrius 
;
_cod_original_cell_volume 2811.7(13)
_cod_original_sg_symbol_H-M 'C2/c  '
_cod_database_code 4339542

loop_
_symmetry_equiv_pos_as_xyz
'x, y, z'
'-x, y, -z+1/2'
'x+1/2, y+1/2, z'
'-x+1/2, y+1/2, -z+1/2'
'-x, -y, -z'
'x, -y, z-1/2'
'-x+1/2, -y+1/2, -z'
'x+1/2, -y+1/2, z-1/2'

loop_
_atom_site_label
_atom_site_type_symbol
_atom_site_fract_x
_atom_site_fract_y
_atom_site_fract_z
_atom_site_U_iso_or_equiv
_atom_site_adp_type
_atom_site_occupancy
_atom_site_symmetry_multiplicity
_atom_site_calc_flag
_atom_site_refinement_flags
Ru1 Ru 0.66681(3) 0.21207(2) 0.49795(2) 0.02902(12) Uani 1 1 d .
Tb1 Tb 0.5000 0.511026(19) 0.2500 0.02779(11) Uani 1 2 d S
P1 P 0.80037(9) 0.15487(8) 0.35460(7) 0.0305(2) Uani 1 1 d .
P2 P 0.68577(10) 0.33713(8) 0.34635(7) 0.0321(3) Uani 1 1 d .
O1 O 0.7118(2) 0.1205(2) 0.41026(18) 0.0296(6) Uani 1 1 d .
O2 O 0.8908(3) 0.2017(2) 0.4140(2) 0.0342(7) Uani 1 1 d .
O3 O 0.8445(2) 0.0806(2) 0.30180(18) 0.0296(6) Uani 1 1 d .
O4 O 0.6016(3) 0.2929(2) 0.4011(2) 0.0325(7) Uani 1 1 d .
O5 O 0.7807(3) 0.3752(2) 0.4067(2) 0.0328(7) Uani 1 1 d .
O6 O 0.6359(2) 0.4090(2) 0.28742(18) 0.0293(6) Uani 1 1 d .
O7 O 0.8235(3) 0.2753(2) 0.23244(18) 0.0316(7) Uani 1 1 d .
H7C H 0.8738 0.2954 0.2673 0.038 Uiso 1 1 d R
O8 O 0.5081(2) 0.1328(2) 0.49372(18) 0.0322(7) Uani 1 1 d .
H8B H 0.4576 0.1691 0.5041 0.039 Uiso 1 1 d R
H8C H 0.4952 0.1095 0.4439 0.039 Uiso 1 1 d R
O9 O 0.5709(3) 0.6305(2) 0.3506(2) 0.0335(7) Uani 1 1 d .
H9A H 0.5387 0.6277 0.3967 0.040 Uiso 1 1 d R
H9C H 0.5603 0.6826 0.3273 0.040 Uiso 1 1 d R
O10 O 0.5278(2) 0.4502(2) 0.1089(2) 0.0323(7) Uani 1 1 d .
H10A H 0.4850 0.4057 0.0982 0.039 Uiso 1 1 d R
H10C H 0.5922 0.4320 0.1068 0.039 Uiso 1 1 d R
O11 O 0.0210(3) 0.4982(2) 0.1247(2) 0.0354(7) Uani 1 1 d .
H11D H 0.0884 0.4919 0.1222 0.043 Uiso 1 1 d R
H11B H 0.0003 0.4653 0.1654 0.043 Uiso 1 1 d R
O12 O 0.6941(3) 0.5405(2) 0.4988(2) 0.0385(8) Uani 1 1 d .
H12D H 0.6717 0.5287 0.4469 0.046 Uiso 1 1 d R
H12A H 0.7591 0.5232 0.5078 0.046 Uiso 1 1 d R
O13 O 0.8481(3) 0.4595(2) 0.22117(18) 0.0280(6) Uani 1 1 d .
H13D H 0.7840 0.4581 0.1980 0.034 Uiso 1 1 d R
H13B H 0.8645 0.5142 0.2355 0.034 Uiso 1 1 d R
O14 O 0.8184(3) 0.3077(2) 0.04274(18) 0.0352(7) Uani 1 1 d .
H14D H 0.7614 0.3349 0.0551 0.042 Uiso 1 1 d R
H14C H 0.8422 0.2751 0.0853 0.042 Uiso 1 1 d R
C1 C 0.7396(4) 0.2456(3) 0.2830(3) 0.0311(9) Uani 1 1 d .
C2 C 0.6521(4) 0.2051(3) 0.2205(3) 0.0323(10) Uani 1 1 d .
H2A H 0.6846 0.1629 0.1809 0.039 Uiso 1 1 calc R
H2B H 0.6150 0.2545 0.1874 0.039 Uiso 1 1 calc R
H2C H 0.6002 0.1716 0.2530 0.039 Uiso 1 1 calc R

loop_
_atom_site_aniso_label
_atom_site_aniso_U_11
_atom_site_aniso_U_22
_atom_site_aniso_U_33
_atom_site_aniso_U_23
_atom_site_aniso_U_13
_atom_site_aniso_U_12
Ru1 0.0276(2) 0.0283(2) 0.0314(2) -0.00004(12) 0.00386(14) 0.00098(13)
Tb1 0.02792(18) 0.02794(17) 0.02738(17) 0.000 0.00134(11) 0.000
P1 0.0279(6) 0.0312(5) 0.0326(5) -0.0018(4) 0.0027(4) 0.0037(4)
P2 0.0338(6) 0.0299(6) 0.0329(5) 0.0024(4) 0.0044(4) 0.0025(4)
O1 0.0308(16) 0.0298(15) 0.0289(14) -0.0037(11) 0.0066(12) -0.0015(12)
O2 0.0297(17) 0.0387(17) 0.0345(16) -0.0096(13) 0.0040(12) -0.0018(13)
O3 0.0324(16) 0.0307(15) 0.0255(13) -0.0045(11) 0.0014(12) 0.0007(13)
O4 0.0343(17) 0.0295(15) 0.0329(15) 0.0034(12) -0.0023(13) 0.0005(13)
O5 0.0317(17) 0.0324(15) 0.0346(15) 0.0134(12) 0.0041(12) 0.0033(13)
O6 0.0292(16) 0.0331(15) 0.0255(13) 0.0057(11) 0.0012(11) 0.0004(12)
O7 0.0329(17) 0.0385(16) 0.0251(13) 0.0028(12) 0.0134(12) -0.0027(13)
O8 0.0266(16) 0.0382(17) 0.0329(15) -0.0060(12) 0.0097(12) -0.0053(13)
O9 0.0353(17) 0.0325(16) 0.0332(15) -0.0072(12) 0.0057(12) -0.0057(13)
O10 0.0211(15) 0.0369(17) 0.0401(16) -0.0112(13) 0.0099(12) -0.0181(12)
O11 0.0417(19) 0.0362(17) 0.0304(16) 0.0069(12) 0.0152(14) 0.0033(14)
O12 0.0308(17) 0.0441(19) 0.0402(17) -0.0012(14) 0.0006(13) 0.0166(15)
O13 0.0338(16) 0.0219(13) 0.0296(14) 0.0015(11) 0.0115(12) 0.0054(12)
O14 0.0475(19) 0.0332(16) 0.0253(14) 0.0175(12) 0.0047(13) 0.0028(14)
C1 0.037(2) 0.033(2) 0.0233(18) 0.0016(15) 0.0012(16) 0.0070(18)
C2 0.037(3) 0.029(2) 0.0286(19) -0.0037(15) -0.0123(18) 0.0186(18)

loop_
_atom_type_symbol
_atom_type_description
_atom_type_scat_dispersion_real
_atom_type_scat_dispersion_imag
_atom_type_scat_source
C C 0.0033 0.0016 'International Tables Vol C Tables 4.2.6.8 and 6.1.1.4'
H H 0.0000 0.0000 'International Tables Vol C Tables 4.2.6.8 and 6.1.1.4'
Tb Tb -0.1723 4.1537 'International Tables Vol C Tables 4.2.6.8 and 6.1.1.4'
O O 0.0106 0.0060 'International Tables Vol C Tables 4.2.6.8 and 6.1.1.4'
P P 0.1023 0.0942 'International Tables Vol C Tables 4.2.6.8 and 6.1.1.4'
Ru Ru -1.2594 0.8363 'International Tables Vol C Tables 4.2.6.8 and 6.1.1.4'

loop_
_geom_angle_atom_site_label_1
_geom_angle_atom_site_label_2
_geom_angle_atom_site_label_3
_geom_angle
_geom_angle_site_symmetry_1
_geom_angle_site_symmetry_3
O1 Ru1 O5 89.22(13) . 7_656
O1 Ru1 O4 90.05(13) . .
O5 Ru1 O4 174.80(13) 7_656 .
O1 Ru1 O2 175.03(12) . 7_656
O5 Ru1 O2 90.44(14) 7_656 7_656
O4 Ru1 O2 89.84(13) . 7_656
O1 Ru1 O8 86.06(11) . .
O5 Ru1 O8 86.11(12) 7_656 .
O4 Ru1 O8 88.71(12) . .
O2 Ru1 O8 88.97(12) 7_656 .
O1 Ru1 Ru1 92.22(9) . 7_656
O5 Ru1 Ru1 92.43(9) 7_656 7_656
O4 Ru1 Ru1 92.74(9) . 7_656
O2 Ru1 Ru1 92.75(9) 7_656 7_656
O8 Ru1 Ru1 177.76(9) . 7_656
O6 Tb1 O6 99.16(16) 2_655 .
O6 Tb1 O3 142.61(10) 2_655 4_655
O6 Tb1 O3 76.01(11) . 4_655
O6 Tb1 O3 76.01(11) 2_655 3_455
O6 Tb1 O3 142.61(10) . 3_455
O3 Tb1 O3 129.55(15) 4_655 3_455
O6 Tb1 O10 71.78(10) 2_655 .
O6 Tb1 O10 80.55(11) . .
O3 Tb1 O10 70.85(10) 4_655 .
O3 Tb1 O10 129.90(11) 3_455 .
O6 Tb1 O10 80.55(11) 2_655 2_655
O6 Tb1 O10 71.78(10) . 2_655
O3 Tb1 O10 129.90(11) 4_655 2_655
O3 Tb1 O10 70.85(10) 3_455 2_655
O10 Tb1 O10 136.85(16) . 2_655
O6 Tb1 O9 147.37(10) 2_655 .
O6 Tb1 O9 94.43(11) . .
O3 Tb1 O9 69.57(10) 4_655 .
O3 Tb1 O9 75.21(10) 3_455 .
O10 Tb1 O9 140.12(10) . .
O10 Tb1 O9 75.76(11) 2_655 .
O6 Tb1 O9 94.43(11) 2_655 2_655
O6 Tb1 O9 147.37(10) . 2_655
O3 Tb1 O9 75.21(10) 4_655 2_655
O3 Tb1 O9 69.57(10) 3_455 2_655
O10 Tb1 O9 75.76(11) . 2_655
O10 Tb1 O9 140.12(10) 2_655 2_655
O9 Tb1 O9 89.69(16) . 2_655
O3 P1 O1 112.59(17) . .
O3 P1 O2 111.32(18) . .
O1 P1 O2 109.17(17) . .
O3 P1 C1 109.90(18) . .
O1 P1 C1 107.04(19) . .
O2 P1 C1 106.6(2) . .
O6 P2 O4 111.28(18) . .
O6 P2 O5 112.27(18) . .
O4 P2 O5 109.64(17) . .
O6 P2 C1 109.73(18) . .
O4 P2 C1 106.65(19) . .
O5 P2 C1 107.0(2) . .
P1 O1 Ru1 114.37(17) . .
P1 O2 Ru1 113.13(18) . 7_656
P1 O3 Tb1 147.24(18) . 3_545
P2 O4 Ru1 113.66(18) . .
P2 O5 Ru1 113.84(17) . 7_656
P2 O6 Tb1 150.83(18) . .
C1 O7 H7C 107.0 . .
Ru1 O8 H8B 109.4 . .
Ru1 O8 H8C 109.3 . .
H8B O8 H8C 109.4 . .
Tb1 O9 H9A 109.3 . .
Tb1 O9 H9C 109.2 . .
H9A O9 H9C 109.5 . .
Tb1 O10 H10A 109.1 . .
Tb1 O10 H10C 110.7 . .
H10A O10 H10C 109.5 . .
H11D O11 H11B 109.5 . .
H12D O12 H12A 109.5 . .
H13D O13 H13B 109.5 . .
H14D O14 H14C 109.5 . .
O7 C1 C2 106.7(3) . .
O7 C1 P2 113.2(3) . .
C2 C1 P2 110.7(3) . .
O7 C1 P1 105.4(3) . .
C2 C1 P1 110.1(3) . .
P2 C1 P1 110.5(2) . .
C1 C2 H2A 109.5 . .
C1 C2 H2B 109.5 . .
H2A C2 H2B 109.5 . .
C1 C2 H2C 109.5 . .
H2A C2 H2C 109.5 . .
H2B C2 H2C 109.5 . .

loop_
_geom_bond_atom_site_label_1
_geom_bond_atom_site_label_2
_geom_bond_distance
_geom_bond_site_symmetry_2
Ru1 O1 2.018(3) .
Ru1 O5 2.022(3) 7_656
Ru1 O4 2.029(3) .
Ru1 O2 2.030(3) 7_656
Ru1 O8 2.286(3) .
Ru1 Ru1 2.3461(9) 7_656
Tb1 O6 2.294(3) 2_655
Tb1 O6 2.294(3) .
Tb1 O3 2.382(3) 4_655
Tb1 O3 2.382(3) 3_455
Tb1 O10 2.413(3) .
Tb1 O10 2.413(3) 2_655
Tb1 O9 2.457(3) .
Tb1 O9 2.457(3) 2_655
P1 O3 1.489(3) .
P1 O1 1.538(3) .
P1 O2 1.557(3) .
P1 C1 1.851(4) .
P2 O6 1.495(3) .
P2 O4 1.542(3) .
P2 O5 1.552(3) .
P2 C1 1.817(4) .
O2 Ru1 2.030(3) 7_656
O3 Tb1 2.382(3) 3_545
O5 Ru1 2.022(3) 7_656
O7 C1 1.422(5) .
O7 H7C 0.8488 .
O8 H8B 0.8482 .
O8 H8C 0.8485 .
O9 H9A 0.8485 .
O9 H9C 0.8477 .
O10 H10A 0.8482 .
O10 H10C 0.8487 .
O11 H11D 0.8489 .
O11 H11B 0.8483 .
O12 H12D 0.8487 .
O12 H12A 0.8489 .
O13 H13D 0.8490 .
O13 H13B 0.8477 .
O14 H14D 0.8486 .
O14 H14C 0.8484 .
C1 C2 1.521(6) .
C2 H2A 0.9800 .
C2 H2B 0.9800 .
C2 H2C 0.9800 .

loop_
_geom_hbond_atom_site_label_D
_geom_hbond_atom_site_label_H
_geom_hbond_atom_site_label_A
_geom_hbond_distance_DH
_geom_hbond_distance_HA
_geom_hbond_distance_DA
_geom_hbond_angle_DHA
_geom_hbond_site_symmetry_A
O10 H10C O12 0.85 2.22 2.791(4) 124.9 6_565
O14 H14D O12 0.85 2.16 2.757(5) 127.4 6_565
O11 H11B O13 0.85 2.15 2.776(4) 130.7 1_455
O10 H10A O4 0.85 1.97 2.801(4) 167.2 2_655
O11 H11D O5 0.85 2.42 3.122(5) 140.1 2_655
O12 H12A O1 0.85 2.46 2.936(5) 115.9 7_656
O13 H13D O3 0.85 2.40 2.978(4) 125.9 4_655
O9 H9C O7 0.85 2.24 2.849(4) 129.3 4_655
O14 H14C O9 0.85 2.54 3.312(4) 152.1 4_645
O9 H9A O2 0.85 2.17 2.726(5) 122.9 3_455
O8 H8C O11 0.85 1.94 2.695(4) 146.9 4_545
O8 H8B O14 0.85 1.91 2.684(5) 151.3 8_456
O12 H12D O9 0.85 2.39 2.969(5) 125.8 .
O13 H13D O6 0.85 2.50 3.002(4) 118.9 .
O14 H14C O7 0.85 2.31 2.978(4) 135.4 .

loop_
_geom_torsion_atom_site_label_1
_geom_torsion_atom_site_label_2
_geom_torsion_atom_site_label_3
_geom_torsion_atom_site_label_4
_geom_torsion
_geom_torsion_site_symmetry_1
_geom_torsion_site_symmetry_4
O3 P1 O1 Ru1 170.07(17) . .
O2 P1 O1 Ru1 45.9(2) . .
C1 P1 O1 Ru1 -69.1(2) . .
O5 Ru1 O1 P1 -117.28(19) 7_656 .
O4 Ru1 O1 P1 67.87(19) . .
O2 Ru1 O1 P1 156.6(14) 7_656 .
O8 Ru1 O1 P1 156.57(19) . .
Ru1 Ru1 O1 P1 -24.88(17) 7_656 .
O3 P1 O2 Ru1 -170.07(17) . 7_656
O1 P1 O2 Ru1 -45.2(2) . 7_656
C1 P1 O2 Ru1 70.1(2) . 7_656
O1 P1 O3 Tb1 -137.0(3) . 3_545
O2 P1 O3 Tb1 -14.1(4) . 3_545
C1 P1 O3 Tb1 103.7(3) . 3_545
O6 P2 O4 Ru1 -169.23(17) . .
O5 P2 O4 Ru1 -44.4(2) . .
C1 P2 O4 Ru1 71.1(2) . .
O1 Ru1 O4 P2 -68.74(19) . .
O5 Ru1 O4 P2 -150.7(13) 7_656 .
O2 Ru1 O4 P2 116.23(19) 7_656 .
O8 Ru1 O4 P2 -154.80(19) . .
Ru1 Ru1 O4 P2 23.48(17) 7_656 .
O6 P2 O5 Ru1 169.35(17) . 7_656
O4 P2 O5 Ru1 45.1(2) . 7_656
C1 P2 O5 Ru1 -70.2(2) . 7_656
O4 P2 O6 Tb1 20.2(5) . .
O5 P2 O6 Tb1 -103.1(4) . .
C1 P2 O6 Tb1 138.0(4) . .
O6 Tb1 O6 P2 -68.6(4) 2_655 .
O3 Tb1 O6 P2 149.3(4) 4_655 .
O3 Tb1 O6 P2 10.3(5) 3_455 .
O10 Tb1 O6 P2 -138.2(4) . .
O10 Tb1 O6 P2 8.2(4) 2_655 .
O9 Tb1 O6 P2 81.7(4) . .
O9 Tb1 O6 P2 178.0(3) 2_655 .
O6 P2 C1 O7 62.8(3) . .
O4 P2 C1 O7 -176.6(3) . .
O5 P2 C1 O7 -59.3(3) . .
O6 P2 C1 C2 -57.0(4) . .
O4 P2 C1 C2 63.7(3) . .
O5 P2 C1 C2 -179.0(3) . .
O6 P2 C1 P1 -179.3(2) . .
O4 P2 C1 P1 -58.6(3) . .
O5 P2 C1 P1 58.6(3) . .
O3 P1 C1 O7 -57.1(3) . .
O1 P1 C1 O7 -179.7(3) . .
O2 P1 C1 O7 63.6(3) . .
O3 P1 C1 C2 57.6(3) . .
O1 P1 C1 C2 -65.0(3) . .
O2 P1 C1 C2 178.3(3) . .
O3 P1 C1 P2 -179.7(2) . .
O1 P1 C1 P2 57.7(3) . .
O2 P1 C1 P2 -59.0(3) . .
